data_7029067
loop_
_publ_author_name
'Enamullah, Mohammed'
'Uddin, A. K. M. Royhan'
'Pescitelli, Gennaro'
'Berardozzi, Roberto'
'Makhloufi, Gamall'
'Vasylyeva, Vera'
'Chamayou, Anne-Christine'
'Janiak, Christoph'

_publ_section_title
;
 Induced chirality-at-metal and diastereoselectivity at \D/\L-configured
 distorted square-planar copper complexes by enantiopure Schiff base
 ligands: combined circular dichroism, DFT and X-ray structural studies.
;
_journal_issue 8
_journal_name_full 'Dalton transactions (Cambridge, England : 2003)'
_journal_page_first 3313
_journal_page_last 3329
_journal_paper_doi 10.1039/c3dt52871e
_journal_volume 43
_journal_year 2014
_chemical_absolute_configuration rmad
_chemical_formula_moiety 'C38 H30 Br2 Cu N2 O2'
_chemical_formula_sum 'C38 H30 Br2 Cu N2 O2'
_chemical_formula_weight 770.00
_chemical_name_systematic
; 
\L-rac-Bis{(R)-N-1-(4-bromophenyl)ethyl-2-oxo-1-naphthaldiminato-\k^2^N,O}copper(II)
;
_space_group_crystal_system monoclinic
_space_group_IT_number 4
_space_group_name_Hall 'P 2yb'
_space_group_name_H-M_alt 'P 1 21 1'
_symmetry_space_group_name_Hall 'P 2yb'
_symmetry_space_group_name_H-M 'P 1 21 1'
_atom_sites_solution_hydrogens geom
_atom_sites_solution_primary direct
_atom_sites_solution_secondary difmap
_audit_creation_method SHELXL-97
_cell_angle_alpha 90.00
_cell_angle_beta 99.10(3)
_cell_angle_gamma 90.00
_cell_formula_units_Z 2
_cell_length_a 16.146(5)
_cell_length_b 5.602(3)
_cell_length_c 17.357(6)
_cell_measurement_reflns_used 1803
_cell_measurement_temperature 120(2)
_cell_measurement_theta_max 22.85
_cell_measurement_theta_min 2.37
_cell_volume 1550.2(11)
_computing_cell_refinement
;
APEX2 (Bruker, 2013), 
SAINT (Bruker, 2013)
;
_computing_data_collection 'GIS (Bruker)'
_computing_data_reduction
;
SAINT (Bruker, 2013), 
XPREP (Sheldrick, 2008)
;
_computing_molecular_graphics 'DIAMOND (Crystal Impact, 2009)'
_computing_publication_material 'SHELXL-2013 (Sheldrick, 2008)'
_computing_structure_refinement 'SHELXL-2013 (Sheldrick, 2008)'
_computing_structure_solution 'SHELXS-97 (Sheldrick, 2008)'
_diffrn_ambient_temperature 120(2)
_diffrn_measured_fraction_theta_full 0.976
_diffrn_measured_fraction_theta_max 0.976
_diffrn_measurement_device_type 'Bruker Kappa APEX-II CCD area detector'
_diffrn_measurement_method '\w scans'
_diffrn_radiation_monochromator 'multilayer mirror'
_diffrn_radiation_source 'microfocus sealed tube'
_diffrn_radiation_type MoK\a
_diffrn_radiation_wavelength 0.71073
_diffrn_reflns_av_R_equivalents 0.0433
_diffrn_reflns_av_sigmaI/netI 0.0718
_diffrn_reflns_limit_h_max 21
_diffrn_reflns_limit_h_min -21
_diffrn_reflns_limit_k_max 7
_diffrn_reflns_limit_k_min -7
_diffrn_reflns_limit_l_max 22
_diffrn_reflns_limit_l_min -22
_diffrn_reflns_number 17213
_diffrn_reflns_theta_full 28.08
_diffrn_reflns_theta_max 28.08
_diffrn_reflns_theta_min 1.88
_exptl_absorpt_coefficient_mu 3.321
_exptl_absorpt_correction_T_max 0.9069
_exptl_absorpt_correction_T_min 0.4357
_exptl_absorpt_correction_type multi-scan
_exptl_absorpt_process_details
;
Sheldrick, G. M. (2012) SADABS. Bruker AXS Inc., Madison, Wisconsin, USA.' 
;
_exptl_crystal_colour yellow
_exptl_crystal_density_diffrn 1.650
_exptl_crystal_density_method 'not measured'
_exptl_crystal_description Needle
_exptl_crystal_F_000 774
_exptl_crystal_size_max 0.30
_exptl_crystal_size_mid 0.03
_exptl_crystal_size_min 0.03
_refine_diff_density_max 0.409
_refine_diff_density_min -0.574
_refine_diff_density_rms 0.072
_refine_ls_abs_structure_details 'Flack H D (1983), Acta Cryst. A39, 876-881'
_refine_ls_abs_structure_Flack 0.005(6)
_refine_ls_extinction_method none
_refine_ls_goodness_of_fit_ref 0.916
_refine_ls_hydrogen_treatment constr
_refine_ls_matrix_type full
_refine_ls_number_parameters 408
_refine_ls_number_reflns 7353
_refine_ls_number_restraints 1
_refine_ls_restrained_S_all 0.916
_refine_ls_R_factor_all 0.0498
_refine_ls_R_factor_gt 0.0326
_refine_ls_shift/su_max 0.001
_refine_ls_shift/su_mean 0.000
_refine_ls_structure_factor_coef Fsqd
_refine_ls_weighting_details 'calc w=1/[\s^2^(Fo^2^)+(0.0195P)^2^+0.0000P] where P=(Fo^2^+2Fc^2^)/3'
_refine_ls_weighting_scheme calc
_refine_ls_wR_factor_gt 0.0574
_refine_ls_wR_factor_ref 0.0610
_reflns_number_gt 6041
_reflns_number_total 7353
_reflns_threshold_expression >2sigma(I)
_cod_data_source_file c3dt52871e.txt
_cod_data_source_block CuRLl4
_cod_original_cell_volume 1550.1(10)
_cod_database_code 7029067
_shelx_space_group_comment
;
The symmetry employed for this shelxl refinement is uniquely defined
by the following loop, which should always be used as a source of
symmetry information in preference to the above space-group names.
They are only intended as comments.
;

loop_
_symmetry_equiv_pos_as_xyz
'x, y, z'
'-x, y+1/2, -z'

loop_
_atom_site_label
_atom_site_type_symbol
_atom_site_fract_x
_atom_site_fract_y
_atom_site_fract_z
_atom_site_U_iso_or_equiv
_atom_site_adp_type
_atom_site_occupancy
_atom_site_symmetry_multiplicity
_atom_site_calc_flag
_atom_site_refinement_flags
Br1 Br 0.88542(2) 0.06733(6) 0.303652(18) 0.03203(10) Uani 1 1 d .
Br2 Br 0.31273(2) -0.14219(9) 0.77745(2) 0.04517(12) Uani 1 1 d .
Cu Cu 0.75378(2) 0.13330(6) 0.778621(18) 0.01343(8) Uani 1 1 d .
O1 O 0.81139(12) -0.1551(4) 0.79155(10) 0.0163(4) Uani 1 1 d .
O2 O 0.69116(12) 0.4144(4) 0.76316(10) 0.0165(5) Uani 1 1 d .
N1 N 0.78693(14) 0.1638(4) 0.67312(12) 0.0128(5) Uani 1 1 d .
N2 N 0.72585(13) 0.1088(4) 0.88612(12) 0.0135(5) Uani 1 1 d .
C1 C 0.88012(18) 0.0502(6) 0.41180(16) 0.0200(7) Uani 1 1 d .
C2 C 0.9182(2) 0.2208(6) 0.46027(17) 0.0230(7) Uani 1 1 d .
H30 H 0.9487 0.3459 0.4407 0.028 Uiso 1 1 calc R
C3 C 0.91188(19) 0.2099(6) 0.53911(17) 0.0195(7) Uani 1 1 d .
H29 H 0.9381 0.3298 0.5733 0.023 Uiso 1 1 calc R
C4 C 0.86877(17) 0.0305(5) 0.56856(15) 0.0145(6) Uani 1 1 d .
C5 C 0.85832(17) 0.0185(5) 0.65345(15) 0.0157(6) Uani 1 1 d .
H23 H 0.8462 -0.1517 0.6649 0.019 Uiso 1 1 calc R
C6 C 0.83699(17) -0.2757(5) 0.85426(16) 0.0134(6) Uani 1 1 d .
C7 C 0.82061(18) -0.2166(5) 0.92844(15) 0.0133(6) Uani 1 1 d .
C8 C 0.76332(17) -0.0340(5) 0.93854(16) 0.0144(6) Uani 1 1 d .
H9 H 0.7509 -0.0138 0.9898 0.017 Uiso 1 1 calc R
C9 C 0.66017(18) 0.2644(6) 0.90895(16) 0.0166(6) Uani 1 1 d .
H5 H 0.6652 0.4224 0.8833 0.020 Uiso 1 1 calc R
C10 C 0.57580(17) 0.1646(6) 0.87551(16) 0.0171(6) Uani 1 1 d .
C11 C 0.5506(2) -0.0550(6) 0.89904(18) 0.0218(7) Uani 1 1 d .
H4 H 0.5877 -0.1457 0.9357 0.026 Uiso 1 1 calc R
C12 C 0.4732(2) -0.1444(7) 0.87048(18) 0.0279(7) Uani 1 1 d .
H3 H 0.4568 -0.2964 0.8871 0.033 Uiso 1 1 calc R
C13 C 0.4193(2) -0.0147(7) 0.81801(19) 0.0270(8) Uani 1 1 d .
C14 C 0.4411(2) 0.2020(6) 0.79382(18) 0.0257(8) Uani 1 1 d .
H2 H 0.4027 0.2926 0.7582 0.031 Uiso 1 1 calc R
C15 C 0.51973(18) 0.2899(6) 0.82165(16) 0.0214(7) Uani 1 1 d .
H1 H 0.5360 0.4401 0.8035 0.026 Uiso 1 1 calc R
C16 C 0.6665(2) 0.3117(6) 0.99556(16) 0.0215(7) Uani 1 1 d .
H7 H 0.6534 0.1651 1.0220 0.032 Uiso 1 1 calc R
H8 H 0.6266 0.4370 1.0041 0.032 Uiso 1 1 calc R
H6 H 0.7235 0.3636 1.0166 0.032 Uiso 1 1 calc R
C17 C 0.85575(16) -0.3558(6) 0.99511(15) 0.0139(6) Uani 1 1 d .
C18 C 0.89839(17) -0.5676(5) 0.98265(16) 0.0151(6) Uani 1 1 d .
C19 C 0.93010(18) -0.7125(6) 1.04626(16) 0.0186(7) Uani 1 1 d .
H13 H 0.9583 -0.8563 1.0374 0.022 Uiso 1 1 calc R
C20 C 0.92133(18) -0.6516(6) 1.12034(16) 0.0207(7) Uani 1 1 d .
H12 H 0.9426 -0.7533 1.1627 0.025 Uiso 1 1 calc R
C21 C 0.88170(18) -0.4432(6) 1.13365(16) 0.0214(7) Uani 1 1 d .
H11 H 0.8763 -0.3991 1.1855 0.026 Uiso 1 1 calc R
C22 C 0.84988(18) -0.2983(5) 1.07284(16) 0.0165(6) Uani 1 1 d .
H10 H 0.8229 -0.1540 1.0834 0.020 Uiso 1 1 calc R
C23 C 0.91173(17) -0.6253(6) 0.90647(15) 0.0163(6) Uani 1 1 d .
H15 H 0.9416 -0.7669 0.8983 0.020 Uiso 1 1 calc R
C24 C 0.88326(18) -0.4849(5) 0.84493(16) 0.0154(6) Uani 1 1 d .
H14 H 0.8945 -0.5272 0.7946 0.018 Uiso 1 1 calc R
C25 C 0.66606(17) 0.5309(5) 0.69949(16) 0.0142(6) Uani 1 1 d .
C26 C 0.68324(17) 0.4637(5) 0.62649(16) 0.0125(6) Uani 1 1 d .
C27 C 0.74542(17) 0.2914(5) 0.61911(16) 0.0133(6) Uani 1 1 d .
H16 H 0.7579 0.2673 0.5680 0.016 Uiso 1 1 calc R
C28 C 0.64673(17) 0.5959(5) 0.55805(15) 0.0137(6) Uani 1 1 d .
C29 C 0.65136(18) 0.5232(6) 0.48135(16) 0.0178(7) Uani 1 1 d .
H22 H 0.6778 0.3760 0.4730 0.021 Uiso 1 1 calc R
C30 C 0.61879(18) 0.6592(6) 0.41842(17) 0.0209(7) Uani 1 1 d .
H21 H 0.6230 0.6057 0.3672 0.025 Uiso 1 1 calc R
C31 C 0.58001(18) 0.8725(6) 0.42859(17) 0.0219(7) Uani 1 1 d .
H17 H 0.5590 0.9689 0.3848 0.026 Uiso 1 1 calc R
C32 C 0.57202(18) 0.9441(5) 0.50170(17) 0.0176(7) Uani 1 1 d .
H18 H 0.5442 1.0903 0.5085 0.021 Uiso 1 1 calc R
C33 C 0.60375(17) 0.8079(5) 0.56730(16) 0.0147(6) Uani 1 1 d .
C34 C 0.59180(17) 0.8768(6) 0.64304(16) 0.0167(6) Uani 1 1 d .
H20 H 0.5633 1.0218 0.6497 0.020 Uiso 1 1 calc R
C35 C 0.61987(18) 0.7415(5) 0.70638(17) 0.0156(6) Uani 1 1 d .
H19 H 0.6083 0.7890 0.7561 0.019 Uiso 1 1 calc R
C36 C 0.93809(17) 0.0860(6) 0.70685(15) 0.0233(7) Uani 1 1 d .
H25 H 0.9840 -0.0172 0.6962 0.035 Uiso 1 1 calc R
H24 H 0.9301 0.0660 0.7613 0.035 Uiso 1 1 calc R
H26 H 0.9519 0.2529 0.6977 0.035 Uiso 1 1 calc R
C37 C 0.83282(18) -0.1426(6) 0.51778(16) 0.0196(7) Uani 1 1 d .
H28 H 0.8039 -0.2712 0.5373 0.023 Uiso 1 1 calc R
C38 C 0.83770(19) -0.1341(6) 0.43867(17) 0.0240(7) Uani 1 1 d .
H27 H 0.8121 -0.2540 0.4042 0.029 Uiso 1 1 calc R

loop_
_atom_site_aniso_label
_atom_site_aniso_U_11
_atom_site_aniso_U_22
_atom_site_aniso_U_33
_atom_site_aniso_U_23
_atom_site_aniso_U_13
_atom_site_aniso_U_12
Br1 0.0371(2) 0.0437(2) 0.01790(16) 0.00486(15) 0.01250(13) 0.00650(17)
Br2 0.0266(2) 0.0707(3) 0.0387(2) -0.0122(2) 0.00671(15) -0.0217(2)
Cu 0.01548(18) 0.01389(18) 0.01128(16) 0.00130(14) 0.00319(13) 0.00163(15)
O1 0.0244(11) 0.0155(11) 0.0093(10) 0.0028(9) 0.0034(8) 0.0042(10)
O2 0.0202(11) 0.0177(12) 0.0117(10) 0.0012(8) 0.0031(8) 0.0033(9)
N1 0.0151(12) 0.0120(13) 0.0115(11) -0.0001(10) 0.0028(9) 0.0013(11)
N2 0.0135(12) 0.0131(14) 0.0149(11) 0.0000(11) 0.0055(9) 0.0005(11)
C1 0.0202(16) 0.0252(17) 0.0157(14) 0.0030(14) 0.0064(12) 0.0072(15)
C2 0.0255(18) 0.0213(17) 0.0253(18) 0.0033(14) 0.0134(14) -0.0026(14)
C3 0.0203(16) 0.0170(16) 0.0217(16) -0.0028(12) 0.0051(13) -0.0020(13)
C4 0.0124(15) 0.0173(16) 0.0141(14) 0.0020(12) 0.0034(11) 0.0055(13)
C5 0.0180(16) 0.0138(16) 0.0158(14) -0.0011(12) 0.0042(11) 0.0036(12)
C6 0.0124(15) 0.0140(15) 0.0135(14) 0.0008(12) 0.0015(11) -0.0026(12)
C7 0.0163(15) 0.0122(15) 0.0117(14) 0.0024(11) 0.0026(11) -0.0025(12)
C8 0.0143(15) 0.0189(16) 0.0117(14) 0.0003(12) 0.0069(11) -0.0053(13)
C9 0.0174(16) 0.0175(16) 0.0160(15) -0.0002(12) 0.0059(12) 0.0022(13)
C10 0.0156(15) 0.0209(17) 0.0169(15) -0.0045(13) 0.0088(11) 0.0028(13)
C11 0.0196(17) 0.0215(17) 0.0271(18) -0.0027(14) 0.0124(13) 0.0011(14)
C12 0.0270(18) 0.0242(18) 0.0365(19) -0.0072(17) 0.0176(14) -0.0051(16)
C13 0.0160(17) 0.041(2) 0.0254(18) -0.0119(15) 0.0085(13) -0.0051(15)
C14 0.0233(18) 0.035(2) 0.0193(17) -0.0027(14) 0.0034(13) 0.0040(15)
C15 0.0211(17) 0.0257(18) 0.0184(16) -0.0021(13) 0.0060(13) 0.0019(14)
C16 0.0258(17) 0.0201(18) 0.0200(16) -0.0029(13) 0.0078(13) 0.0023(14)
C17 0.0095(13) 0.0171(15) 0.0150(14) -0.0003(13) 0.0012(10) -0.0029(13)
C18 0.0102(14) 0.0183(17) 0.0163(15) 0.0025(12) 0.0010(11) -0.0016(12)
C19 0.0170(16) 0.0175(17) 0.0207(16) 0.0024(13) 0.0010(12) 0.0015(13)
C20 0.0227(16) 0.0231(18) 0.0149(15) 0.0084(14) -0.0010(12) 0.0019(15)
C21 0.0220(16) 0.0285(17) 0.0141(14) 0.0011(14) 0.0039(11) -0.0034(15)
C22 0.0161(15) 0.0177(16) 0.0162(15) 0.0007(12) 0.0043(12) -0.0014(12)
C23 0.0154(15) 0.0139(15) 0.0193(15) -0.0013(13) 0.0014(11) 0.0003(13)
C24 0.0176(16) 0.0171(17) 0.0122(14) -0.0012(12) 0.0045(11) -0.0020(13)
C25 0.0100(14) 0.0173(16) 0.0148(14) 0.0010(12) 0.0002(11) 0.0009(13)
C26 0.0105(14) 0.0132(14) 0.0136(14) 0.0011(11) 0.0014(11) -0.0012(11)
C27 0.0146(15) 0.0138(15) 0.0116(14) -0.0003(11) 0.0027(11) -0.0028(12)
C28 0.0119(13) 0.0135(17) 0.0151(13) 0.0018(12) 0.0005(10) -0.0026(12)
C29 0.0188(16) 0.0149(17) 0.0191(15) -0.0003(12) 0.0013(12) 0.0009(13)
C30 0.0235(17) 0.0238(18) 0.0142(14) 0.0026(13) -0.0003(12) -0.0004(15)
C31 0.0194(16) 0.0243(18) 0.0203(16) 0.0084(15) -0.0020(12) -0.0002(15)
C32 0.0155(16) 0.0132(15) 0.0231(17) 0.0038(12) -0.0004(12) -0.0008(13)
C33 0.0100(14) 0.0136(15) 0.0195(15) -0.0003(12) -0.0007(11) -0.0033(12)
C34 0.0127(14) 0.0128(15) 0.0246(16) -0.0001(13) 0.0032(12) 0.0002(13)
C35 0.0154(16) 0.0147(15) 0.0170(15) -0.0019(12) 0.0032(12) 0.0017(13)
C36 0.0169(15) 0.035(2) 0.0183(15) -0.0029(15) 0.0019(11) 0.0079(15)
C37 0.0207(16) 0.0172(16) 0.0219(15) 0.0006(14) 0.0064(12) -0.0045(15)
C38 0.0279(18) 0.0238(18) 0.0203(16) -0.0057(15) 0.0045(13) -0.0028(16)

loop_
_atom_type_symbol
_atom_type_description
_atom_type_scat_dispersion_real
_atom_type_scat_dispersion_imag
_atom_type_scat_source
C C 0.0033 0.0016 'International Tables Vol C Tables 4.2.6.8 and 6.1.1.4'
H H 0.0000 0.0000 'International Tables Vol C Tables 4.2.6.8 and 6.1.1.4'
N N 0.0061 0.0033 'International Tables Vol C Tables 4.2.6.8 and 6.1.1.4'
O O 0.0106 0.0060 'International Tables Vol C Tables 4.2.6.8 and 6.1.1.4'
Cu Cu 0.3201 1.2651 'International Tables Vol C Tables 4.2.6.8 and 6.1.1.4'
Br Br -0.2901 2.4595 'International Tables Vol C Tables 4.2.6.8 and 6.1.1.4'

loop_
_geom_angle_atom_site_label_1
_geom_angle_atom_site_label_2
_geom_angle_atom_site_label_3
_geom_angle
O1 Cu O2 177.09(9)
O1 Cu N1 89.05(9)
O2 Cu N1 90.79(9)
O1 Cu N2 90.59(9)
O2 Cu N2 89.71(9)
N1 Cu N2 177.35(10)
C6 O1 Cu 130.02(18)
C25 O2 Cu 129.65(18)
C27 N1 C5 118.0(2)
C27 N1 Cu 122.3(2)
C5 N1 Cu 119.47(17)
C8 N2 C9 117.0(2)
C8 N2 Cu 123.6(2)
C9 N2 Cu 119.33(18)
C38 C1 C2 121.7(3)
C38 C1 Br1 118.8(2)
C2 C1 Br1 119.5(2)
C1 C2 C3 118.9(3)
C1 C2 H30 120.5
C3 C2 H30 120.5
C4 C3 C2 121.4(3)
C4 C3 H29 119.3
C2 C3 H29 119.3
C3 C4 C37 117.8(3)
C3 C4 C5 122.6(3)
C37 C4 C5 119.5(3)
N1 C5 C4 114.1(2)
N1 C5 C36 109.7(2)
C4 C5 C36 111.8(2)
N1 C5 H23 107.0
C4 C5 H23 107.0
C36 C5 H23 107.0
O1 C6 C7 124.8(3)
O1 C6 C24 116.2(2)
C7 C6 C24 118.9(3)
C6 C7 C8 120.8(3)
C6 C7 C17 120.4(3)
C8 C7 C17 118.5(3)
N2 C8 C7 127.4(3)
N2 C8 H9 116.3
C7 C8 H9 116.3
N2 C9 C10 108.8(2)
N2 C9 C16 115.6(2)
C10 C9 C16 111.3(2)
N2 C9 H5 106.9
C10 C9 H5 106.9
C16 C9 H5 106.9
C15 C10 C11 117.4(3)
C15 C10 C9 121.9(3)
C11 C10 C9 120.7(3)
C12 C11 C10 121.1(3)
C12 C11 H4 119.5
C10 C11 H4 119.5
C11 C12 C13 119.8(3)
C11 C12 H3 120.1
C13 C12 H3 120.1
C14 C13 C12 121.1(3)
C14 C13 Br2 119.3(3)
C12 C13 Br2 119.5(3)
C13 C14 C15 118.9(3)
C13 C14 H2 120.5
C15 C14 H2 120.5
C14 C15 C10 121.6(3)
C14 C15 H1 119.2
C10 C15 H1 119.2
C9 C16 H7 109.5
C9 C16 H8 109.5
H7 C16 H8 109.5
C9 C16 H6 109.5
H7 C16 H6 109.5
H8 C16 H6 109.5
C22 C17 C18 116.8(3)
C22 C17 C7 124.9(3)
C18 C17 C7 118.4(2)
C19 C18 C17 119.7(3)
C19 C18 C23 121.0(3)
C17 C18 C23 119.3(3)
C20 C19 C18 121.4(3)
C20 C19 H13 119.3
C18 C19 H13 119.3
C19 C20 C21 119.7(3)
C19 C20 H12 120.2
C21 C20 H12 120.2
C22 C21 C20 120.4(3)
C22 C21 H11 119.8
C20 C21 H11 119.8
C21 C22 C17 122.1(3)
C21 C22 H10 118.9
C17 C22 H10 118.9
C24 C23 C18 121.7(3)
C24 C23 H15 119.1
C18 C23 H15 119.1
C23 C24 C6 120.9(3)
C23 C24 H14 119.5
C6 C24 H14 119.5
O2 C25 C26 124.2(3)
O2 C25 C35 116.6(3)
C26 C25 C35 119.2(3)
C25 C26 C27 121.0(3)
C25 C26 C28 119.7(3)
C27 C26 C28 118.6(2)
N1 C27 C26 127.7(3)
N1 C27 H16 116.1
C26 C27 H16 116.1
C33 C28 C29 117.2(3)
C33 C28 C26 119.1(2)
C29 C28 C26 123.7(3)
C30 C29 C28 121.6(3)
C30 C29 H22 119.2
C28 C29 H22 119.2
C29 C30 C31 120.5(3)
C29 C30 H21 119.7
C31 C30 H21 119.7
C32 C31 C30 119.4(3)
C32 C31 H17 120.3
C30 C31 H17 120.3
C31 C32 C33 121.6(3)
C31 C32 H18 119.2
C33 C32 H18 119.2
C32 C33 C28 119.6(3)
C32 C33 C34 121.5(3)
C28 C33 C34 118.8(3)
C35 C34 C33 121.7(3)
C35 C34 H20 119.1
C33 C34 H20 119.1
C34 C35 C25 120.9(3)
C34 C35 H19 119.6
C25 C35 H19 119.6
C5 C36 H25 109.5
C5 C36 H24 109.5
H25 C36 H24 109.5
C5 C36 H26 109.5
H25 C36 H26 109.5
H24 C36 H26 109.5
C4 C37 C38 121.7(3)
C4 C37 H28 119.1
C38 C37 H28 119.1
C1 C38 C37 118.3(3)
C1 C38 H27 120.8
C37 C38 H27 120.8

loop_
_geom_bond_atom_site_label_1
_geom_bond_atom_site_label_2
_geom_bond_distance
Br1 C1 1.895(3)
Br2 C13 1.894(3)
Cu O1 1.860(2)
Cu O2 1.868(2)
Cu N1 1.995(2)
Cu N2 1.993(2)
O1 C6 1.292(3)
O2 C25 1.292(3)
N1 C27 1.281(3)
N1 C5 1.494(3)
N2 C8 1.288(4)
N2 C9 1.475(4)
C1 C38 1.362(5)
C1 C2 1.355(4)
C2 C3 1.390(4)
C2 H30 0.9500
C3 C4 1.367(4)
C3 H29 0.9500
C4 C37 1.375(4)
C4 C5 1.511(4)
C5 C36 1.511(4)
C5 H23 1.0000
C6 C7 1.395(4)
C6 C24 1.413(4)
C7 C8 1.409(4)
C7 C17 1.436(4)
C8 H9 0.9500
C9 C10 1.502(4)
C9 C16 1.514(4)
C9 H5 1.0000
C10 C15 1.385(4)
C10 C11 1.378(4)
C11 C12 1.365(4)
C11 H4 0.9500
C12 C13 1.365(5)
C12 H3 0.9500
C13 C14 1.349(5)
C14 C15 1.376(4)
C14 H2 0.9500
C15 H1 0.9500
C16 H7 0.9800
C16 H8 0.9800
C16 H6 0.9800
C17 C22 1.405(4)
C17 C18 1.406(4)
C18 C19 1.400(4)
C18 C23 1.411(4)
C19 C20 1.359(4)
C19 H13 0.9500
C20 C21 1.368(5)
C20 H12 0.9500
C21 C22 1.366(4)
C21 H11 0.9500
C22 H10 0.9500
C23 C24 1.347(4)
C23 H15 0.9500
C24 H14 0.9500
C25 C26 1.391(4)
C25 C35 1.411(4)
C26 C27 1.413(4)
C26 C28 1.444(4)
C27 H16 0.9500
C28 C33 1.398(4)
C28 C29 1.405(4)
C29 C30 1.367(4)
C29 H22 0.9500
C30 C31 1.373(5)
C30 H21 0.9500
C31 C32 1.356(4)
C31 H17 0.9500
C32 C33 1.399(4)
C32 H18 0.9500
C33 C34 1.412(4)
C34 C35 1.353(4)
C34 H20 0.9500
C35 H19 0.9500
C36 H25 0.9800
C36 H24 0.9800
C36 H26 0.9800
C37 C38 1.388(4)
C37 H28 0.9500
C38 H27 0.9500

loop_
_geom_torsion_atom_site_label_1
_geom_torsion_atom_site_label_2
_geom_torsion_atom_site_label_3
_geom_torsion_atom_site_label_4
_geom_torsion
N1 Cu O1 C6 163.0(2)
N2 Cu O1 C6 -14.4(2)
N1 Cu O2 C25 15.0(2)
N2 Cu O2 C25 -167.6(2)
O1 Cu N1 C27 156.6(2)
O2 Cu N1 C27 -20.5(2)
O1 Cu N1 C5 -18.3(2)
O2 Cu N1 C5 164.6(2)
O1 Cu N2 C8 16.1(2)
O2 Cu N2 C8 -166.8(2)
O1 Cu N2 C9 -165.3(2)
O2 Cu N2 C9 11.8(2)
C38 C1 C2 C3 -1.6(5)
Br1 C1 C2 C3 178.2(2)
C1 C2 C3 C4 0.5(5)
C2 C3 C4 C37 1.1(4)
C2 C3 C4 C5 -177.8(3)
C27 N1 C5 C4 -3.7(4)
Cu N1 C5 C4 171.41(19)
C27 N1 C5 C36 122.6(3)
Cu N1 C5 C36 -62.3(3)
C3 C4 C5 N1 84.2(3)
C37 C4 C5 N1 -94.8(3)
C3 C4 C5 C36 -41.1(4)
C37 C4 C5 C36 140.0(3)
Cu O1 C6 C7 4.6(4)
Cu O1 C6 C24 -176.87(19)
O1 C6 C7 C8 9.3(4)
C24 C6 C7 C8 -169.2(3)
O1 C6 C7 C17 -176.7(3)
C24 C6 C7 C17 4.8(4)
C9 N2 C8 C7 172.2(3)
Cu N2 C8 C7 -9.2(4)
C6 C7 C8 N2 -6.1(5)
C17 C7 C8 N2 179.7(3)
C8 N2 C9 C10 -103.1(3)
Cu N2 C9 C10 78.2(3)
C8 N2 C9 C16 23.0(4)
Cu N2 C9 C16 -155.7(2)
N2 C9 C10 C15 -117.3(3)
C16 C9 C10 C15 114.2(3)
N2 C9 C10 C11 64.2(3)
C16 C9 C10 C11 -64.3(4)
C15 C10 C11 C12 -0.3(4)
C9 C10 C11 C12 178.3(3)
C10 C11 C12 C13 -0.3(5)
C11 C12 C13 C14 -0.3(5)
C11 C12 C13 Br2 179.0(2)
C12 C13 C14 C15 1.4(5)
Br2 C13 C14 C15 -177.9(2)
C13 C14 C15 C10 -2.0(5)
C11 C10 C15 C14 1.5(4)
C9 C10 C15 C14 -177.1(3)
C6 C7 C17 C22 173.5(3)
C8 C7 C17 C22 -12.3(4)
C6 C7 C17 C18 -7.4(4)
C8 C7 C17 C18 166.8(3)
C22 C17 C18 C19 1.9(4)
C7 C17 C18 C19 -177.2(3)
C22 C17 C18 C23 -175.3(3)
C7 C17 C18 C23 5.6(4)
C17 C18 C19 C20 -0.7(4)
C23 C18 C19 C20 176.5(3)
C18 C19 C20 C21 -0.8(5)
C19 C20 C21 C22 1.0(5)
C20 C21 C22 C17 0.4(5)
C18 C17 C22 C21 -1.8(4)
C7 C17 C22 C21 177.2(3)
C19 C18 C23 C24 -178.5(3)
C17 C18 C23 C24 -1.3(4)
C18 C23 C24 C6 -1.4(4)
O1 C6 C24 C23 -179.0(3)
C7 C6 C24 C23 -0.4(4)
Cu O2 C25 C26 -0.7(4)
Cu O2 C25 C35 -179.38(19)
O2 C25 C26 C27 -14.4(4)
C35 C25 C26 C27 164.3(3)
O2 C25 C26 C28 175.2(3)
C35 C25 C26 C28 -6.2(4)
C5 N1 C27 C26 -171.3(3)
Cu N1 C27 C26 13.7(4)
C25 C26 C27 N1 6.6(5)
C28 C26 C27 N1 177.2(3)
C25 C26 C28 C33 8.4(4)
C27 C26 C28 C33 -162.3(3)
C25 C26 C28 C29 -171.3(3)
C27 C26 C28 C29 18.0(4)
C33 C28 C29 C30 3.0(4)
C26 C28 C29 C30 -177.3(3)
C28 C29 C30 C31 -0.2(5)
C29 C30 C31 C32 -2.0(5)
C30 C31 C32 C33 1.2(5)
C31 C32 C33 C28 1.7(4)
C31 C32 C33 C34 -176.8(3)
C29 C28 C33 C32 -3.7(4)
C26 C28 C33 C32 176.6(3)
C29 C28 C33 C34 174.9(3)
C26 C28 C33 C34 -4.8(4)
C32 C33 C34 C35 177.7(3)
C28 C33 C34 C35 -0.8(4)
C33 C34 C35 C25 3.1(4)
O2 C25 C35 C34 179.3(3)
C26 C25 C35 C34 0.5(4)
C3 C4 C37 C38 -1.7(4)
C5 C4 C37 C38 177.3(3)
C2 C1 C38 C37 1.0(5)
Br1 C1 C38 C37 -178.8(2)
C4 C37 C38 C1 0.7(5)
